data_7230949
loop_
_publ_author_name
'Shen, Yunjun'
'Zheng, Kai'
'Dontha, Rakesh'
'Pan, Yani'
'Liu, Jiyong'
'Duttwyler, Simon'

_publ_section_title
;
 Efficient access to amides of the carborane carboxylic acid
 [1-(COOH)--CB11H11]&#x2212;
;
_journal_issue 40
_journal_name_full 'RSC Advances'
_journal_page_first 22447
_journal_paper_doi 10.1039/C8RA03067G
_journal_volume 8
_journal_year 2018
_chemical_formula_moiety 'C8 H16 B11 I N O, C8 H20 N'
_chemical_formula_sum 'C16 H36 B11 I N2 O'
_chemical_formula_weight 518.28
_space_group_crystal_system triclinic
_space_group_IT_number 2
_space_group_name_Hall '-P 1'
_space_group_name_H-M_alt 'P -1'
_symmetry_space_group_name_Hall '-P 1'
_symmetry_space_group_name_H-M 'P -1'
_atom_sites_solution_hydrogens geom
_atom_sites_solution_primary dual
_audit_creation_date 2018-02-05
_audit_creation_method
;
Olex2 1.2
(compiled 2017.08.10 svn.r3458 for OlexSys, GUI svn.r5381)
;
_audit_update_record
;
2018-03-15 deposited with the CCDC.
2018-06-12 downloaded from the CCDC.
;
_cell_angle_alpha 71.718(3)
_cell_angle_beta 83.920(4)
_cell_angle_gamma 72.759(4)
_cell_formula_units_Z 2
_cell_length_a 9.1861(5)
_cell_length_b 11.3166(6)
_cell_length_c 13.6234(6)
_cell_measurement_reflns_used 5079
_cell_measurement_temperature 170(2)
_cell_measurement_theta_max 54.656
_cell_measurement_theta_min 4.019
_cell_volume 1284.19(12)
_computing_cell_refinement 'SAINT v8.37A (Bruker, 2015)'
_computing_data_reduction 'SAINT v8.37A (Bruker, 2015)'
_computing_molecular_graphics 'Olex2 (Dolomanov et al., 2009)'
_computing_publication_material 'Olex2 (Dolomanov et al., 2009)'
_computing_structure_refinement 'ShelXL (Sheldrick, 2015)'
_computing_structure_solution 'ShelXT (Sheldrick, 2015)'
_diffrn_ambient_temperature 170.01
_diffrn_measured_fraction_theta_full 0.996
_diffrn_measured_fraction_theta_max 0.995
_diffrn_measurement_device_type 'Bruker D8 Venture'
_diffrn_measurement_method '\f and \w scans'
_diffrn_radiation_type GaK\a
_diffrn_radiation_wavelength 1.34139
_diffrn_reflns_av_R_equivalents 0.0880
_diffrn_reflns_av_unetI/netI 0.0950
_diffrn_reflns_Laue_measured_fraction_full 0.996
_diffrn_reflns_Laue_measured_fraction_max 0.995
_diffrn_reflns_limit_h_max 11
_diffrn_reflns_limit_h_min -11
_diffrn_reflns_limit_k_max 13
_diffrn_reflns_limit_k_min -13
_diffrn_reflns_limit_l_max 16
_diffrn_reflns_limit_l_min -14
_diffrn_reflns_number 13350
_diffrn_reflns_point_group_measured_fraction_full 0.996
_diffrn_reflns_point_group_measured_fraction_max 0.995
_diffrn_reflns_theta_full 53.594
_diffrn_reflns_theta_max 54.958
_diffrn_reflns_theta_min 2.972
_diffrn_standards_number 0
_exptl_absorpt_coefficient_mu 6.601
_exptl_absorpt_correction_T_max 0.7508
_exptl_absorpt_correction_T_min 0.3734
_exptl_absorpt_correction_type multi-scan
_exptl_absorpt_process_details
'SADABS-2016/2 (Bruker,2016/2) was used for absorption correction. wR2(int) was 0.1603 before and 0.0913 after correction. The Ratio of minimum to maximum transmission is 0.4973. The \l/2 correction factor is Not present.'
_exptl_crystal_colour colourless
_exptl_crystal_density_diffrn 1.340
_exptl_crystal_description block
_exptl_crystal_F_000 524
_exptl_crystal_size_max 0.05
_exptl_crystal_size_mid 0.03
_exptl_crystal_size_min 0.02
_refine_diff_density_max 0.853
_refine_diff_density_min -1.567
_refine_diff_density_rms 0.155
_refine_ls_extinction_coef 0.0051(8)
_refine_ls_extinction_expression Fc^*^=kFc[1+0.001xFc^2^\l^3^/sin(2\q)]^-1/4^
_refine_ls_extinction_method 'SHELXL-2016/6 (Sheldrick 2016)'
_refine_ls_goodness_of_fit_ref 1.011
_refine_ls_hydrogen_treatment constr
_refine_ls_matrix_type full
_refine_ls_number_parameters 285
_refine_ls_number_reflns 4856
_refine_ls_number_restraints 0
_refine_ls_restrained_S_all 1.011
_refine_ls_R_factor_all 0.0901
_refine_ls_R_factor_gt 0.0664
_refine_ls_shift/su_max 0.001
_refine_ls_shift/su_mean 0.000
_refine_ls_structure_factor_coef Fsqd
_refine_ls_weighting_details 'w=1/[\s^2^(Fo^2^)+(0.1127P)^2^] where P=(Fo^2^+2Fc^2^)/3'
_refine_ls_weighting_scheme calc
_refine_ls_wR_factor_gt 0.1701
_refine_ls_wR_factor_ref 0.1905
_reflns_Friedel_coverage 0.000
_reflns_number_gt 3609
_reflns_number_total 4856
_reflns_threshold_expression 'I > 2\s(I)'
_cod_data_source_file c8ra03067g2.cif
_cod_data_source_block mjl18067_0m
_cod_database_code 7230949
_shelx_shelxl_version_number 2016/6
_shelx_space_group_comment
;
The symmetry employed for this shelxl refinement is uniquely defined
by the following loop, which should always be used as a source of
symmetry information in preference to the above space-group names.
They are only intended as comments.
;
_shelx_estimated_absorpt_t_max 0.879
_shelx_estimated_absorpt_t_min 0.734
_olex2_refinement_description
;
1. Fixed Uiso
 At 1.2 times of:
  All B(H) groups, All C(H) groups, All C(H,H) groups, All N(H) groups
 At 1.5 times of:
  All C(H,H,H) groups
2.a Secondary CH2 refined with riding coordinates:
 C9(H9A,H9B), C11(H11A,H11B), C13(H13A,H13B), C15(H15A,H15B)
2.b Aromatic/amide H refined with riding coordinates:
 N1(H1), C4(H4), C5(H5), C7(H7), C8(H8)
2.c Idealised Me refined as rotating group:
 C10(H10A,H10B,H10C), C12(H12A,H12B,H12C), C14(H14A,H14B,H14C), C16(H16A,H16B,
 H16C)
2.d Boron cage BH refined with riding coordinates:
 B2(H2), B3(H3), B4(H4A), B5(H5A), B6(H6), B7(H7A), B8(H8A), B9(H9), B10(H10),
 B11(H11), B12(H12)
;
_olex2_submission_special_instructions 'No special instructions were received'

loop_
_space_group_symop_operation_xyz
'x, y, z'
'-x, -y, -z'

loop_
_atom_site_label
_atom_site_type_symbol
_atom_site_fract_x
_atom_site_fract_y
_atom_site_fract_z
_atom_site_U_iso_or_equiv
_atom_site_adp_type
_atom_site_occupancy
_atom_site_site_symmetry_order
_atom_site_calc_flag
_atom_site_refinement_flags_posn
I1 I 0.70611(5) 0.80871(5) 0.06077(3) 0.0503(3) Uani 1 1 d .
O1 O 0.3526(6) 0.6122(4) 0.5532(4) 0.0549(14) Uani 1 1 d .
N1 N 0.3644(6) 0.8200(5) 0.4846(4) 0.0347(12) Uani 1 1 d .
H1 H 0.339308 0.895707 0.496384 0.042 Uiso 1 1 calc R
C1 C 0.2322(7) 0.7617(5) 0.6479(4) 0.0275(12) Uani 1 1 d .
C2 C 0.3208(7) 0.7232(6) 0.5579(4) 0.0344(14) Uani 1 1 d .
C3 C 0.4462(7) 0.8126(6) 0.3907(4) 0.0315(13) Uani 1 1 d .
C4 C 0.4323(7) 0.9285(6) 0.3113(5) 0.0348(14) Uani 1 1 d .
H4 H 0.370514 1.007756 0.321141 0.042 Uiso 1 1 calc R
C5 C 0.5091(8) 0.9278(6) 0.2178(5) 0.0382(15) Uani 1 1 d .
H5 H 0.501405 1.006587 0.163861 0.046 Uiso 1 1 calc R
C6 C 0.5968(7) 0.8114(6) 0.2037(5) 0.0330(13) Uani 1 1 d .
C7 C 0.6148(7) 0.6972(6) 0.2835(4) 0.0332(14) Uani 1 1 d .
H7 H 0.679397 0.618565 0.274214 0.040 Uiso 1 1 calc R
C8 C 0.5387(7) 0.6969(6) 0.3774(4) 0.0317(13) Uani 1 1 d .
H8 H 0.549990 0.618186 0.431914 0.038 Uiso 1 1 calc R
B2 B 0.3200(9) 0.8092(7) 0.7291(5) 0.0351(16) Uani 1 1 d .
H2 H 0.438879 0.818981 0.717609 0.042 Uiso 1 1 calc R
B3 B 0.1703(8) 0.9212(7) 0.6476(5) 0.0329(15) Uani 1 1 d .
H3 H 0.190595 1.004706 0.582730 0.040 Uiso 1 1 calc R
B4 B 0.0412(8) 0.8353(7) 0.6351(5) 0.0340(16) Uani 1 1 d .
H4A H -0.022710 0.861449 0.562212 0.041 Uiso 1 1 calc R
B5 B 0.1111(8) 0.6728(7) 0.7115(5) 0.0318(15) Uani 1 1 d .
H5A H 0.092607 0.591518 0.688821 0.038 Uiso 1 1 calc R
B6 B 0.2830(8) 0.6544(7) 0.7690(5) 0.0337(16) Uani 1 1 d .
H6 H 0.377546 0.562023 0.783779 0.040 Uiso 1 1 calc R
B7 B 0.1714(8) 0.9165(7) 0.7789(5) 0.0331(16) Uani 1 1 d .
H7A H 0.191515 0.997191 0.801790 0.040 Uiso 1 1 calc R
B8 B -0.0031(8) 0.9346(7) 0.7205(6) 0.0342(16) Uani 1 1 d .
H8A H -0.098091 1.026711 0.704603 0.041 Uiso 1 1 calc R
B9 B -0.0387(9) 0.7799(7) 0.7597(6) 0.0374(17) Uani 1 1 d .
H9 H -0.157807 0.770575 0.769618 0.045 Uiso 1 1 calc R
B10 B 0.1107(8) 0.6677(7) 0.8428(5) 0.0339(16) Uani 1 1 d .
H10 H 0.089821 0.584499 0.907693 0.041 Uiso 1 1 calc R
B11 B 0.2416(9) 0.7504(8) 0.8532(5) 0.0374(17) Uani 1 1 d .
H11 H 0.308866 0.720748 0.925131 0.045 Uiso 1 1 calc R
B12 B 0.0432(9) 0.8294(8) 0.8484(6) 0.0408(18) Uani 1 1 d .
H12 H -0.021536 0.853010 0.917384 0.049 Uiso 1 1 calc R
N2 N 0.8153(6) 0.3952(5) 0.7562(4) 0.0320(11) Uani 1 1 d .
C9 C 0.7102(7) 0.4951(6) 0.6731(4) 0.0377(15) Uani 1 1 d .
H9A H 0.698672 0.453895 0.621282 0.045 Uiso 1 1 calc R
H9B H 0.608518 0.522071 0.704806 0.045 Uiso 1 1 calc R
C10 C 0.7605(9) 0.6144(7) 0.6180(5) 0.0490(18) Uani 1 1 d .
H10A H 0.681875 0.675925 0.569208 0.074 Uiso 1 1 calc GR
H10B H 0.856082 0.590472 0.580201 0.074 Uiso 1 1 calc GR
H10C H 0.776206 0.654724 0.668537 0.074 Uiso 1 1 calc GR
C11 C 0.9721(7) 0.3468(6) 0.7127(5) 0.0382(15) Uani 1 1 d .
H11A H 1.034866 0.277832 0.768949 0.046 Uiso 1 1 calc R
H11B H 1.019881 0.418970 0.690137 0.046 Uiso 1 1 calc R
C12 C 0.9771(9) 0.2940(8) 0.6229(6) 0.0537(19) Uani 1 1 d .
H12A H 0.921173 0.228389 0.641604 0.080 Uiso 1 1 calc GR
H12B H 1.083378 0.254672 0.606308 0.080 Uiso 1 1 calc GR
H12C H 0.930123 0.364725 0.562547 0.080 Uiso 1 1 calc GR
C13 C 0.7407(8) 0.2849(6) 0.8024(5) 0.0411(15) Uani 1 1 d .
H13A H 0.640972 0.320066 0.833146 0.049 Uiso 1 1 calc R
H13B H 0.720510 0.255154 0.745493 0.049 Uiso 1 1 calc R
C14 C 0.8308(9) 0.1692(7) 0.8835(5) 0.0460(17) Uani 1 1 d .
H14A H 0.928627 0.131209 0.853710 0.069 Uiso 1 1 calc GR
H14B H 0.773428 0.104703 0.908041 0.069 Uiso 1 1 calc GR
H14C H 0.849070 0.196408 0.941590 0.069 Uiso 1 1 calc GR
C15 C 0.8359(8) 0.4537(6) 0.8399(5) 0.0374(15) Uani 1 1 d .
H15A H 0.896930 0.383606 0.896408 0.045 Uiso 1 1 calc R
H15B H 0.895198 0.517121 0.809636 0.045 Uiso 1 1 calc R
C16 C 0.6905(9) 0.5200(7) 0.8856(5) 0.0516(19) Uani 1 1 d .
H16A H 0.635802 0.597451 0.832649 0.077 Uiso 1 1 calc GR
H16B H 0.714216 0.545104 0.943355 0.077 Uiso 1 1 calc GR
H16C H 0.626517 0.460623 0.910663 0.077 Uiso 1 1 calc GR

loop_
_atom_site_aniso_label
_atom_site_aniso_U_11
_atom_site_aniso_U_22
_atom_site_aniso_U_33
_atom_site_aniso_U_23
_atom_site_aniso_U_13
_atom_site_aniso_U_12
I1 0.0510(4) 0.0699(4) 0.0222(3) -0.0102(2) 0.00795(18) -0.0119(2)
O1 0.084(4) 0.033(3) 0.044(3) -0.014(2) 0.031(3) -0.019(2)
N1 0.048(3) 0.030(3) 0.023(2) -0.008(2) 0.007(2) -0.009(2)
C1 0.035(3) 0.027(3) 0.018(3) -0.005(2) 0.002(2) -0.008(2)
C2 0.040(4) 0.036(4) 0.022(3) -0.004(3) 0.002(3) -0.008(3)
C3 0.038(3) 0.040(3) 0.017(3) -0.007(2) 0.004(2) -0.015(3)
C4 0.038(3) 0.030(3) 0.031(3) -0.006(3) 0.006(3) -0.007(3)
C5 0.049(4) 0.039(4) 0.023(3) -0.001(3) -0.001(3) -0.015(3)
C6 0.033(3) 0.041(4) 0.025(3) -0.010(3) 0.001(2) -0.010(3)
C7 0.030(3) 0.036(3) 0.029(3) -0.009(3) 0.001(2) -0.004(3)
C8 0.036(3) 0.034(3) 0.024(3) -0.003(2) 0.004(2) -0.016(3)
B2 0.035(4) 0.048(4) 0.023(3) -0.008(3) 0.000(3) -0.015(3)
B3 0.041(4) 0.033(4) 0.023(3) -0.010(3) 0.004(3) -0.009(3)
B4 0.035(4) 0.037(4) 0.024(3) -0.005(3) 0.001(3) -0.007(3)
B5 0.031(4) 0.032(4) 0.030(4) -0.004(3) -0.002(3) -0.012(3)
B6 0.037(4) 0.043(4) 0.018(3) -0.007(3) -0.001(3) -0.008(3)
B7 0.039(4) 0.043(4) 0.020(3) -0.014(3) 0.008(3) -0.013(3)
B8 0.036(4) 0.037(4) 0.034(4) -0.012(3) 0.004(3) -0.016(3)
B9 0.029(4) 0.044(4) 0.036(4) -0.009(3) 0.003(3) -0.008(3)
B10 0.037(4) 0.034(4) 0.024(3) -0.003(3) 0.000(3) -0.007(3)
B11 0.040(4) 0.050(4) 0.020(3) -0.008(3) 0.001(3) -0.013(3)
B12 0.038(4) 0.057(5) 0.033(4) -0.022(4) 0.010(3) -0.015(4)
N2 0.034(3) 0.040(3) 0.023(2) -0.009(2) -0.001(2) -0.013(2)
C9 0.035(3) 0.053(4) 0.022(3) -0.009(3) -0.006(3) -0.008(3)
C10 0.050(4) 0.064(5) 0.031(3) -0.010(3) -0.009(3) -0.016(4)
C11 0.035(3) 0.042(4) 0.034(3) -0.006(3) 0.001(3) -0.012(3)
C12 0.063(5) 0.053(4) 0.046(4) -0.017(4) 0.014(4) -0.020(4)
C13 0.044(4) 0.050(4) 0.033(3) -0.009(3) 0.003(3) -0.022(3)
C14 0.070(5) 0.048(4) 0.028(3) -0.010(3) 0.005(3) -0.032(4)
C15 0.046(4) 0.044(4) 0.028(3) -0.010(3) -0.009(3) -0.019(3)
C16 0.066(5) 0.055(4) 0.028(3) -0.013(3) -0.005(3) -0.007(4)

loop_
_atom_type_symbol
_atom_type_description
_atom_type_scat_dispersion_real
_atom_type_scat_dispersion_imag
_atom_type_scat_source
C C 0.0150 0.0070 'International Tables Vol C Tables 4.2.6.8 and 6.1.1.4'
H H 0.0000 0.0000 'International Tables Vol C Tables 4.2.6.8 and 6.1.1.4'
B B 0.0070 0.0030 'International Tables Vol C Tables 4.2.6.8 and 6.1.1.4'
I I 0.0970 5.4980 'International Tables Vol C Tables 4.2.6.8 and 6.1.1.4'
N N 0.0250 0.0140 'International Tables Vol C Tables 4.2.6.8 and 6.1.1.4'
O O 0.0389 0.0241 'International Tables Vol C Tables 4.2.6.8 and 6.1.1.4'

loop_
_geom_angle_atom_site_label_1
_geom_angle_atom_site_label_2
_geom_angle_atom_site_label_3
_geom_angle
C2 N1 H1 116.4
C2 N1 C3 127.3(5)
C3 N1 H1 116.4
C2 C1 B2 119.4(5)
C2 C1 B3 121.4(5)
C2 C1 B4 118.6(5)
C2 C1 B5 116.4(5)
C2 C1 B6 116.1(5)
B2 C1 B6 62.4(4)
B3 C1 B2 61.8(4)
B3 C1 B6 113.3(4)
B4 C1 B2 114.1(5)
B4 C1 B3 63.0(4)
B4 C1 B5 62.3(4)
B4 C1 B6 113.8(5)
B5 C1 B2 113.1(5)
B5 C1 B3 113.5(5)
B5 C1 B6 61.8(4)
O1 C2 N1 123.2(6)
O1 C2 C1 121.8(6)
N1 C2 C1 115.0(5)
C4 C3 N1 117.1(5)
C8 C3 N1 122.7(5)
C8 C3 C4 120.2(5)
C3 C4 H4 120.1
C5 C4 C3 119.9(6)
C5 C4 H4 120.1
C4 C5 H5 120.2
C6 C5 C4 119.5(6)
C6 C5 H5 120.2
C5 C6 I1 119.7(4)
C7 C6 I1 119.7(4)
C7 C6 C5 120.5(6)
C6 C7 H7 119.8
C6 C7 C8 120.3(6)
C8 C7 H7 119.8
C3 C8 C7 119.4(5)
C3 C8 H8 120.3
C7 C8 H8 120.3
C1 B2 H2 124.5
C1 B2 B3 59.0(4)
C1 B2 B6 58.8(4)
C1 B2 B7 105.4(5)
C1 B2 B11 104.6(5)
B3 B2 H2 121.2
B3 B2 B6 108.1(5)
B3 B2 B11 108.3(5)
B6 B2 H2 121.8
B7 B2 H2 121.9
B7 B2 B3 60.1(4)
B7 B2 B6 108.0(5)
B7 B2 B11 60.7(4)
B11 B2 H2 122.5
B11 B2 B6 59.1(4)
C1 B3 B2 59.2(4)
C1 B3 H3 124.6
C1 B3 B4 58.0(4)
C1 B3 B7 105.4(5)
C1 B3 B8 105.2(5)
B2 B3 H3 121.4
B2 B3 B4 107.9(5)
B2 B3 B7 59.9(4)
B2 B3 B8 108.6(5)
B4 B3 H3 121.6
B7 B3 H3 121.8
B7 B3 B4 108.7(5)
B7 B3 B8 60.7(4)
B8 B3 H3 121.7
B8 B3 B4 60.5(4)
C1 B4 B3 59.0(4)
C1 B4 H4A 124.1
C1 B4 B5 58.9(4)
C1 B4 B8 105.0(5)
C1 B4 B9 105.1(5)
B3 B4 H4A 122.0
B3 B4 B8 59.4(4)
B5 B4 B3 107.4(5)
B5 B4 H4A 121.8
B5 B4 B8 107.4(5)
B5 B4 B9 59.8(4)
B8 B4 H4A 122.6
B9 B4 B3 107.2(5)
B9 B4 H4A 122.6
B9 B4 B8 59.8(4)
C1 B5 B4 58.8(4)
C1 B5 H5A 124.0
C1 B5 B6 59.7(4)
C1 B5 B9 105.6(5)
C1 B5 B10 106.2(5)
B4 B5 H5A 120.9
B4 B5 B10 109.2(5)
B6 B5 B4 109.1(5)
B6 B5 H5A 120.7
B6 B5 B9 108.9(5)
B6 B5 B10 60.3(4)
B9 B5 B4 60.4(4)
B9 B5 H5A 121.9
B9 B5 B10 60.5(4)
B10 B5 H5A 121.6
C1 B6 B2 58.8(4)
C1 B6 B5 58.5(4)
C1 B6 H6 124.4
C1 B6 B10 105.0(5)
C1 B6 B11 105.2(5)
B2 B6 H6 121.7
B5 B6 B2 107.5(5)
B5 B6 H6 121.8
B5 B6 B10 60.0(4)
B10 B6 B2 107.8(5)
B10 B6 H6 122.3
B11 B6 B2 60.0(4)
B11 B6 B5 107.9(5)
B11 B6 H6 122.1
B11 B6 B10 60.1(4)
B2 B7 B3 59.9(4)
B2 B7 H7A 121.9
B2 B7 B8 107.9(5)
B2 B7 B11 59.7(4)
B3 B7 H7A 122.0
B3 B7 B8 59.8(4)
B3 B7 B11 107.4(5)
B8 B7 H7A 121.7
B11 B7 H7A 122.1
B11 B7 B8 107.8(5)
B12 B7 B2 107.8(5)
B12 B7 B3 107.7(5)
B12 B7 H7A 121.8
B12 B7 B8 60.2(4)
B12 B7 B11 59.8(4)
B3 B8 B4 60.1(4)
B3 B8 B7 59.6(4)
B3 B8 H8A 122.2
B3 B8 B9 107.5(5)
B3 B8 B12 106.8(5)
B4 B8 H8A 121.9
B7 B8 B4 107.5(5)
B7 B8 H8A 122.2
B9 B8 B4 59.5(4)
B9 B8 B7 107.5(5)
B9 B8 H8A 121.8
B9 B8 B12 60.3(4)
B12 B8 B4 107.4(5)
B12 B8 B7 59.2(4)
B12 B8 H8A 122.3
B4 B9 B8 60.7(4)
B4 B9 H9 121.4
B4 B9 B10 108.2(5)
B4 B9 B12 108.1(5)
B5 B9 B4 59.8(4)
B5 B9 B8 108.2(5)
B5 B9 H9 122.1
B5 B9 B10 59.9(4)
B5 B9 B12 107.1(5)
B8 B9 H9 121.2
B8 B9 B12 60.0(4)
B10 B9 B8 108.3(5)
B10 B9 H9 121.7
B10 B9 B12 59.5(4)
B12 B9 H9 122.2
B5 B10 B6 59.7(4)
B5 B10 B9 59.6(4)
B5 B10 H10 122.4
B5 B10 B12 107.6(5)
B6 B10 B9 107.7(5)
B6 B10 H10 122.2
B9 B10 H10 121.5
B11 B10 B5 107.1(5)
B11 B10 B6 59.4(4)
B11 B10 B9 108.3(5)
B11 B10 H10 121.9
B11 B10 B12 60.1(4)
B12 B10 B6 107.6(5)
B12 B10 B9 60.5(4)
B12 B10 H10 121.6
B2 B11 B7 59.7(4)
B2 B11 H11 121.5
B2 B11 B12 107.4(5)
B6 B11 B2 60.9(4)
B6 B11 B7 108.6(5)
B6 B11 B10 60.5(4)
B6 B11 H11 120.9
B6 B11 B12 108.4(5)
B7 B11 H11 121.9
B10 B11 B2 108.9(5)
B10 B11 B7 108.1(5)
B10 B11 H11 121.3
B10 B11 B12 60.1(4)
B12 B11 B7 59.5(4)
B12 B11 H11 122.2
B7 B12 B8 60.7(4)
B7 B12 B9 108.3(5)
B7 B12 B10 108.8(5)
B7 B12 B11 60.7(4)
B7 B12 H12 120.9
B8 B12 B9 59.7(4)
B8 B12 H12 121.3
B9 B12 H12 122.1
B10 B12 B8 108.4(5)
B10 B12 B9 60.0(4)
B10 B12 B11 59.8(4)
B10 B12 H12 121.5
B11 B12 B8 108.9(5)
B11 B12 B9 107.7(5)
B11 B12 H12 121.5
C9 N2 C11 111.4(5)
C9 N2 C13 106.4(5)
C9 N2 C15 110.7(5)
C11 N2 C13 111.2(5)
C11 N2 C15 106.7(5)
C13 N2 C15 110.5(5)
N2 C9 H9A 108.4
N2 C9 H9B 108.4
H9A C9 H9B 107.5
C10 C9 N2 115.5(5)
C10 C9 H9A 108.4
C10 C9 H9B 108.4
C9 C10 H10A 109.5
C9 C10 H10B 109.5
C9 C10 H10C 109.5
H10A C10 H10B 109.5
H10A C10 H10C 109.5
H10B C10 H10C 109.5
N2 C11 H11A 108.4
N2 C11 H11B 108.4
N2 C11 C12 115.6(6)
H11A C11 H11B 107.4
C12 C11 H11A 108.4
C12 C11 H11B 108.4
C11 C12 H12A 109.5
C11 C12 H12B 109.5
C11 C12 H12C 109.5
H12A C12 H12B 109.5
H12A C12 H12C 109.5
H12B C12 H12C 109.5
N2 C13 H13A 108.3
N2 C13 H13B 108.3
H13A C13 H13B 107.4
C14 C13 N2 115.9(5)
C14 C13 H13A 108.3
C14 C13 H13B 108.3
C13 C14 H14A 109.5
C13 C14 H14B 109.5
C13 C14 H14C 109.5
H14A C14 H14B 109.5
H14A C14 H14C 109.5
H14B C14 H14C 109.5
N2 C15 H15A 108.5
N2 C15 H15B 108.5
H15A C15 H15B 107.5
C16 C15 N2 115.1(5)
C16 C15 H15A 108.5
C16 C15 H15B 108.5
C15 C16 H16A 109.5
C15 C16 H16B 109.5
C15 C16 H16C 109.5
H16A C16 H16B 109.5
H16A C16 H16C 109.5
H16B C16 H16C 109.5

loop_
_geom_bond_atom_site_label_1
_geom_bond_atom_site_label_2
_geom_bond_distance
I1 C6 2.099(6)
O1 C2 1.223(8)
N1 H1 0.8800
N1 C2 1.359(8)
N1 C3 1.427(7)
C1 C2 1.506(8)
C1 B2 1.726(9)
C1 B3 1.723(9)
C1 B4 1.706(9)
C1 B5 1.706(9)
C1 B6 1.727(8)
C3 C4 1.395(8)
C3 C8 1.388(9)
C4 H4 0.9500
C4 C5 1.391(9)
C5 H5 0.9500
C5 C6 1.385(9)
C6 C7 1.382(9)
C7 H7 0.9500
C7 C8 1.390(8)
C8 H8 0.9500
B2 H2 1.1200
B2 B3 1.772(10)
B2 B6 1.788(11)
B2 B7 1.772(10)
B2 B11 1.772(10)
B3 H3 1.1200
B3 B4 1.791(11)
B3 B7 1.775(9)
B3 B8 1.778(10)
B4 H4A 1.1200
B4 B5 1.765(10)
B4 B8 1.798(10)
B4 B9 1.776(10)
B5 H5A 1.1200
B5 B6 1.764(10)
B5 B9 1.764(10)
B5 B10 1.770(10)
B6 H6 1.1200
B6 B10 1.776(10)
B6 B11 1.757(10)
B7 H7A 1.1200
B7 B8 1.795(10)
B7 B11 1.789(11)
B7 B12 1.767(11)
B8 H8A 1.1200
B8 B9 1.781(11)
B8 B12 1.786(11)
B9 H9 1.1200
B9 B10 1.781(10)
B9 B12 1.790(11)
B10 H10 1.1200
B10 B11 1.768(11)
B10 B12 1.773(11)
B11 H11 1.1200
B11 B12 1.774(11)
B12 H12 1.1200
N2 C9 1.508(7)
N2 C11 1.510(8)
N2 C13 1.532(8)
N2 C15 1.540(7)
C9 H9A 0.9900
C9 H9B 0.9900
C9 C10 1.503(10)
C10 H10A 0.9800
C10 H10B 0.9800
C10 H10C 0.9800
C11 H11A 0.9900
C11 H11B 0.9900
C11 C12 1.512(9)
C12 H12A 0.9800
C12 H12B 0.9800
C12 H12C 0.9800
C13 H13A 0.9900
C13 H13B 0.9900
C13 C14 1.505(9)
C14 H14A 0.9800
C14 H14B 0.9800
C14 H14C 0.9800
C15 H15A 0.9900
C15 H15B 0.9900
C15 C16 1.503(10)
C16 H16A 0.9800
C16 H16B 0.9800
C16 H16C 0.9800
